data_4031034
loop_
_publ_author_name
'Williams, David R.'
'Gladen, Paul T.'
'Pinchman, Joseph R.'

_publ_section_title
;
 Total synthesis of neodolastane diterpenes trichoaurantianolides C and d.
;
_journal_issue 11
_journal_name_full 'The Journal of organic chemistry'
_journal_page_first 5474
_journal_page_last 5493
_journal_paper_doi 10.1021/acs.joc.5b00355
_journal_volume 80
_journal_year 2015
_chemical_absolute_configuration rmad
_chemical_formula_moiety 'C25 H32 O4'
_chemical_formula_sum 'C25 H32 O4'
_chemical_formula_weight 396.51
_space_group_IT_number 4
_symmetry_cell_setting monoclinic
_symmetry_Int_Tables_number 4
_symmetry_space_group_name_Hall 'P 2yb'
_symmetry_space_group_name_H-M 'P 1 21 1'
_atom_sites_solution_hydrogens geom
_atom_sites_solution_primary direct
_atom_sites_solution_secondary difmap
_audit_creation_method SHELXL-97
_cell_angle_alpha 90.00
_cell_angle_beta 100.169(3)
_cell_angle_gamma 90.00
_cell_formula_units_Z 2
_cell_length_a 10.6858(4)
_cell_length_b 6.5912(3)
_cell_length_c 15.6583(7)
_cell_measurement_reflns_used 985
_cell_measurement_temperature 150(2)
_cell_measurement_theta_max 66.36
_cell_measurement_theta_min 7.31
_cell_volume 1085.52(8)
_computing_cell_refinement 'APEX II v.2.2 (Bruker, 2009)'
_computing_data_collection 'APEX II v.2.2 (Bruker, 2009)'
_computing_data_reduction 'APEX II v.2.2 (Bruker, 2009)'
_computing_molecular_graphics 'SHELXTL (Bruker, 2008)'
_computing_publication_material 'SHELXTL (Bruker, 2008)'
_computing_structure_refinement 'SHELXL-97 (Sheldrick, 2008)'
_computing_structure_solution 'SHELXS-97 (Sheldrick, 2008)'
_diffrn_ambient_temperature 150(2)
_diffrn_detector_area_resol_mean 83.33
_diffrn_measured_fraction_theta_full 0.948
_diffrn_measured_fraction_theta_max 0.948
_diffrn_measurement_device_type kappa
_diffrn_measurement_method 'phi and omega scans'
_diffrn_radiation_monochromator graphite
_diffrn_radiation_probe x-ray
_diffrn_radiation_type CuK\a
_diffrn_radiation_wavelength 1.54178
_diffrn_reflns_av_R_equivalents 0.0368
_diffrn_reflns_av_sigmaI/netI 0.0387
_diffrn_reflns_limit_h_max 12
_diffrn_reflns_limit_h_min -12
_diffrn_reflns_limit_k_max 7
_diffrn_reflns_limit_k_min -5
_diffrn_reflns_limit_l_max 18
_diffrn_reflns_limit_l_min -18
_diffrn_reflns_number 4522
_diffrn_reflns_theta_full 66.36
_diffrn_reflns_theta_max 66.36
_diffrn_reflns_theta_min 7.31
_diffrn_source 'fine-focus sealed tube'
_diffrn_source_type 'Bruker APEX II'
_exptl_absorpt_coefficient_mu 0.642
_exptl_absorpt_correction_T_max 0.968
_exptl_absorpt_correction_T_min 0.912
_exptl_absorpt_correction_type multi-scan
_exptl_absorpt_process_details 'SADABS, R. Blessing; 1995'
_exptl_crystal_colour colorless
_exptl_crystal_density_diffrn 1.213
_exptl_crystal_density_method 'not measured'
_exptl_crystal_description needle
_exptl_crystal_F_000 428
_exptl_crystal_size_max 0.35
_exptl_crystal_size_mid 0.05
_exptl_crystal_size_min 0.05
_refine_diff_density_max 0.150
_refine_diff_density_min -0.162
_refine_diff_density_rms 0.037
_refine_ls_abs_structure_details 'Flack H D (1983), Acta Cryst. A39, 876-881'
_refine_ls_abs_structure_Flack 0.0(2)
_refine_ls_extinction_method none
_refine_ls_goodness_of_fit_ref 1.047
_refine_ls_hydrogen_treatment constr
_refine_ls_matrix_type full
_refine_ls_number_parameters 266
_refine_ls_number_reflns 2512
_refine_ls_number_restraints 1
_refine_ls_restrained_S_all 1.047
_refine_ls_R_factor_all 0.0421
_refine_ls_R_factor_gt 0.0346
_refine_ls_shift/su_max 0.000
_refine_ls_shift/su_mean 0.000
_refine_ls_structure_factor_coef Fsqd
_refine_ls_weighting_details 'calc w=1/[\s^2^(Fo^2^)+(0.0471P)^2^+0.0697P] where P=(Fo^2^+2Fc^2^)/3'
_refine_ls_weighting_scheme calc
_refine_ls_wR_factor_gt 0.0805
_refine_ls_wR_factor_ref 0.0842
_reflns_number_gt 2232
_reflns_number_total 2512
_reflns_threshold_expression >2sigma(I)
_cod_data_source_file jo5b00355_si_002.cif
_cod_data_source_block 09013
_cod_depositor_comments 'Adding full bibliography for 4031034.cif.'
_cod_original_sg_symbol_H-M 'P 21'
_cod_database_code 4031034

loop_
_symmetry_equiv_pos_as_xyz
'x, y, z'
'-x, y+1/2, -z'

loop_
_atom_site_label
_atom_site_type_symbol
_atom_site_fract_x
_atom_site_fract_y
_atom_site_fract_z
_atom_site_U_iso_or_equiv
_atom_site_adp_type
_atom_site_occupancy
_atom_site_symmetry_multiplicity
_atom_site_calc_flag
_atom_site_refinement_flags
O1 O 0.35121(14) 0.4390(3) 0.51167(9) 0.0215(4) Uani 1 1 d .
O2 O 0.49461(14) 0.4066(3) 0.67318(10) 0.0278(4) Uani 1 1 d .
O3 O 0.30395(15) 0.4190(3) 0.36758(10) 0.0316(4) Uani 1 1 d .
O4 O 0.04654(16) 0.8939(3) 0.52859(10) 0.0345(5) Uani 1 1 d .
C1 C 0.2877(2) 0.5007(4) 0.43348(15) 0.0218(5) Uani 1 1 d .
C2 C 0.2009(2) 0.6718(4) 0.44518(14) 0.0220(5) Uani 1 1 d .
H2A H 0.1124 0.6234 0.4411 0.026 Uiso 1 1 calc R
H2B H 0.2032 0.7781 0.4008 0.026 Uiso 1 1 calc R
C3 C 0.2524(2) 0.7535(4) 0.53620(15) 0.0207(5) Uani 1 1 d .
C4 C 0.1438(2) 0.8425(4) 0.57616(14) 0.0224(5) Uani 1 1 d .
C5 C 0.1587(2) 0.8745(4) 0.67292(14) 0.0222(5) Uani 1 1 d .
H5A H 0.1070 0.9928 0.6843 0.027 Uiso 1 1 calc R
H5B H 0.2488 0.9055 0.6965 0.027 Uiso 1 1 calc R
C6 C 0.1173(2) 0.6866(4) 0.72039(14) 0.0218(5) Uani 1 1 d .
C7 C 0.1401(2) 0.7285(4) 0.82115(15) 0.0235(5) Uani 1 1 d .
H7 H 0.2083 0.8339 0.8333 0.028 Uiso 1 1 calc R
C8 C 0.1977(3) 0.5287(4) 0.86208(15) 0.0296(6) Uani 1 1 d .
H8A H 0.2681 0.5562 0.9109 0.035 Uiso 1 1 calc R
H8B H 0.1324 0.4460 0.8835 0.035 Uiso 1 1 calc R
C9 C 0.2456(2) 0.4230(4) 0.78930(15) 0.0265(5) Uani 1 1 d .
H9 H 0.2997 0.3076 0.7972 0.032 Uiso 1 1 calc R
C10 C 0.2046(2) 0.5075(4) 0.71335(14) 0.0206(5) Uani 1 1 d .
C11 C 0.2290(2) 0.4285(4) 0.62681(13) 0.0201(5) Uani 1 1 d .
H11A H 0.1465 0.4159 0.5869 0.024 Uiso 1 1 calc R
H11B H 0.2662 0.2908 0.6356 0.024 Uiso 1 1 calc R
C12 C 0.3181(2) 0.5614(3) 0.58318(14) 0.0184(5) Uani 1 1 d .
C13 C 0.4439(2) 0.5984(4) 0.64327(15) 0.0230(5) Uani 1 1 d .
H13A H 0.5035 0.6696 0.6118 0.028 Uiso 1 1 calc R
H13B H 0.4307 0.6836 0.6930 0.028 Uiso 1 1 calc R
C14 C 0.6220(2) 0.4194(5) 0.72050(15) 0.0311(6) Uani 1 1 d .
H14A H 0.6727 0.5064 0.6879 0.037 Uiso 1 1 calc R
H14B H 0.6603 0.2823 0.7247 0.037 Uiso 1 1 calc R
C15 C 0.6293(2) 0.5042(4) 0.81057(15) 0.0265(6) Uani 1 1 d .
C16 C 0.6702(2) 0.6999(5) 0.83063(16) 0.0332(6) Uani 1 1 d .
H16 H 0.6937 0.7838 0.7867 0.040 Uiso 1 1 calc R
C17 C 0.6776(3) 0.7761(5) 0.91425(18) 0.0391(7) Uani 1 1 d .
H17 H 0.7065 0.9107 0.9273 0.047 Uiso 1 1 calc R
C18 C 0.6426(3) 0.6553(5) 0.97808(17) 0.0392(7) Uani 1 1 d .
H18 H 0.6472 0.7067 1.0352 0.047 Uiso 1 1 calc R
C19 C 0.6011(3) 0.4607(5) 0.95888(17) 0.0436(8) Uani 1 1 d .
H19 H 0.5771 0.3777 1.0029 0.052 Uiso 1 1 calc R
C20 C 0.5942(3) 0.3849(5) 0.87583(17) 0.0370(7) Uani 1 1 d .
H20 H 0.5652 0.2501 0.8632 0.044 Uiso 1 1 calc R
C21 C 0.3463(2) 0.9278(4) 0.52965(15) 0.0257(5) Uani 1 1 d .
H21A H 0.3009 1.0413 0.4976 0.039 Uiso 1 1 calc R
H21B H 0.4133 0.8801 0.4991 0.039 Uiso 1 1 calc R
H21C H 0.3846 0.9730 0.5881 0.039 Uiso 1 1 calc R
C22 C -0.0199(2) 0.6224(4) 0.68393(15) 0.0270(6) Uani 1 1 d .
H22A H -0.0258 0.5794 0.6234 0.040 Uiso 1 1 calc R
H22B H -0.0772 0.7372 0.6868 0.040 Uiso 1 1 calc R
H22C H -0.0442 0.5094 0.7183 0.040 Uiso 1 1 calc R
C23 C 0.0275(2) 0.8061(4) 0.86022(15) 0.0286(6) Uani 1 1 d .
H23 H -0.0433 0.7055 0.8463 0.034 Uiso 1 1 calc R
C24 C -0.0224(3) 1.0127(5) 0.82432(17) 0.0354(7) Uani 1 1 d .
H24A H -0.0896 1.0588 0.8550 0.053 Uiso 1 1 calc R
H24B H -0.0568 1.0001 0.7622 0.053 Uiso 1 1 calc R
H24C H 0.0473 1.1114 0.8328 0.053 Uiso 1 1 calc R
C25 C 0.0622(3) 0.8229(5) 0.95904(16) 0.0372(7) Uani 1 1 d .
H25A H 0.1249 0.9314 0.9743 0.056 Uiso 1 1 calc R
H25B H 0.0983 0.6940 0.9830 0.056 Uiso 1 1 calc R
H25C H -0.0143 0.8540 0.9831 0.056 Uiso 1 1 calc R

loop_
_atom_site_aniso_label
_atom_site_aniso_U_11
_atom_site_aniso_U_22
_atom_site_aniso_U_33
_atom_site_aniso_U_23
_atom_site_aniso_U_13
_atom_site_aniso_U_12
O1 0.0234(8) 0.0207(9) 0.0209(8) -0.0026(7) 0.0054(6) 0.0032(7)
O2 0.0251(8) 0.0259(10) 0.0294(9) -0.0005(8) -0.0041(7) 0.0058(8)
O3 0.0342(9) 0.0373(11) 0.0239(9) -0.0063(9) 0.0064(7) 0.0064(9)
O4 0.0307(9) 0.0488(13) 0.0244(9) 0.0067(9) 0.0058(7) 0.0173(9)
C1 0.0173(11) 0.0238(13) 0.0250(13) -0.0014(10) 0.0057(9) -0.0036(10)
C2 0.0223(12) 0.0229(13) 0.0214(12) 0.0036(10) 0.0056(9) 0.0011(10)
C3 0.0217(12) 0.0198(13) 0.0212(12) 0.0005(10) 0.0055(10) -0.0005(10)
C4 0.0266(13) 0.0193(13) 0.0229(12) 0.0046(10) 0.0085(10) 0.0028(10)
C5 0.0244(12) 0.0203(14) 0.0232(12) -0.0003(10) 0.0082(9) 0.0028(10)
C6 0.0243(12) 0.0226(13) 0.0185(11) -0.0006(10) 0.0037(9) 0.0004(11)
C7 0.0255(13) 0.0251(14) 0.0194(11) -0.0022(10) 0.0028(10) -0.0046(10)
C8 0.0394(14) 0.0282(15) 0.0218(13) 0.0035(11) 0.0073(11) 0.0029(12)
C9 0.0321(13) 0.0206(12) 0.0272(12) 0.0024(11) 0.0061(10) 0.0032(12)
C10 0.0204(11) 0.0193(12) 0.0222(12) -0.0005(10) 0.0041(9) -0.0036(10)
C11 0.0230(11) 0.0160(11) 0.0216(11) -0.0004(10) 0.0051(9) -0.0001(10)
C12 0.0181(11) 0.0177(13) 0.0199(12) -0.0006(9) 0.0046(9) 0.0008(9)
C13 0.0226(13) 0.0211(13) 0.0250(13) -0.0018(10) 0.0037(10) 0.0015(10)
C14 0.0230(12) 0.0400(16) 0.0276(12) -0.0044(13) -0.0034(10) 0.0076(13)
C15 0.0202(12) 0.0325(15) 0.0251(12) 0.0002(11) -0.0011(9) 0.0036(11)
C16 0.0327(14) 0.0407(17) 0.0261(13) 0.0025(12) 0.0050(11) -0.0003(13)
C17 0.0436(16) 0.0361(17) 0.0356(15) -0.0057(13) 0.0019(13) -0.0019(13)
C18 0.0382(16) 0.055(2) 0.0235(14) -0.0049(14) 0.0034(11) 0.0018(15)
C19 0.0422(16) 0.061(2) 0.0277(15) 0.0113(14) 0.0063(12) -0.0089(15)
C20 0.0366(14) 0.0375(18) 0.0334(14) 0.0024(13) -0.0034(11) -0.0051(13)
C21 0.0275(12) 0.0188(12) 0.0317(13) 0.0022(11) 0.0077(10) -0.0010(11)
C22 0.0234(13) 0.0312(15) 0.0269(13) -0.0038(11) 0.0062(10) -0.0020(11)
C23 0.0331(14) 0.0323(15) 0.0224(12) -0.0051(11) 0.0103(11) -0.0053(12)
C24 0.0394(15) 0.0370(16) 0.0325(14) -0.0062(13) 0.0138(12) 0.0059(14)
C25 0.0446(16) 0.0415(18) 0.0285(14) -0.0049(13) 0.0144(12) -0.0006(13)

loop_
_atom_type_symbol
_atom_type_description
_atom_type_scat_dispersion_real
_atom_type_scat_dispersion_imag
_atom_type_scat_source
C C 0.0181 0.0091 'International Tables Vol C Tables 4.2.6.8 and 6.1.1.4'
H H 0.0000 0.0000 'International Tables Vol C Tables 4.2.6.8 and 6.1.1.4'
O O 0.0492 0.0322 'International Tables Vol C Tables 4.2.6.8 and 6.1.1.4'

loop_
_geom_angle_atom_site_label_1
_geom_angle_atom_site_label_2
_geom_angle_atom_site_label_3
_geom_angle
C1 O1 C12 111.96(17)
C13 O2 C14 112.95(19)
O3 C1 O1 121.1(2)
O3 C1 C2 129.1(2)
O1 C1 C2 109.84(19)
C1 C2 C3 104.53(19)
C1 C2 H2A 110.8
C3 C2 H2A 110.8
C1 C2 H2B 110.8
C3 C2 H2B 110.8
H2A C2 H2B 108.9
C4 C3 C2 109.95(18)
C4 C3 C21 106.9(2)
C2 C3 C21 109.34(19)
C4 C3 C12 115.30(18)
C2 C3 C12 102.14(18)
C21 C3 C12 113.02(18)
O4 C4 C5 120.3(2)
O4 C4 C3 119.01(19)
C5 C4 C3 120.68(19)
C4 C5 C6 112.41(19)
C4 C5 H5A 109.1
C6 C5 H5A 109.1
C4 C5 H5B 109.1
C6 C5 H5B 109.1
H5A C5 H5B 107.9
C10 C6 C22 108.4(2)
C10 C6 C5 110.80(18)
C22 C6 C5 112.2(2)
C10 C6 C7 102.68(19)
C22 C6 C7 112.90(18)
C5 C6 C7 109.46(19)
C23 C7 C8 113.8(2)
C23 C7 C6 117.65(19)
C8 C7 C6 104.24(19)
C23 C7 H7 106.9
C8 C7 H7 106.9
C6 C7 H7 106.9
C9 C8 C7 104.18(19)
C9 C8 H8A 110.9
C7 C8 H8A 110.9
C9 C8 H8B 110.9
C7 C8 H8B 110.9
H8A C8 H8B 108.9
C10 C9 C8 112.7(2)
C10 C9 H9 123.6
C8 C9 H9 123.6
C9 C10 C11 125.4(2)
C9 C10 C6 111.9(2)
C11 C10 C6 122.39(19)
C10 C11 C12 114.74(19)
C10 C11 H11A 108.6
C12 C11 H11A 108.6
C10 C11 H11B 108.6
C12 C11 H11B 108.6
H11A C11 H11B 107.6
O1 C12 C13 104.72(17)
O1 C12 C11 106.02(17)
C13 C12 C11 111.45(18)
O1 C12 C3 103.50(16)
C13 C12 C3 115.79(19)
C11 C12 C3 114.04(18)
O2 C13 C12 107.78(19)
O2 C13 H13A 110.2
C12 C13 H13A 110.2
O2 C13 H13B 110.2
C12 C13 H13B 110.2
H13A C13 H13B 108.5
O2 C14 C15 113.20(19)
O2 C14 H14A 108.9
C15 C14 H14A 108.9
O2 C14 H14B 108.9
C15 C14 H14B 108.9
H14A C14 H14B 107.8
C16 C15 C20 118.5(2)
C16 C15 C14 121.5(2)
C20 C15 C14 120.1(3)
C15 C16 C17 120.9(3)
C15 C16 H16 119.5
C17 C16 H16 119.5
C18 C17 C16 119.7(3)
C18 C17 H17 120.1
C16 C17 H17 120.1
C19 C18 C17 119.9(3)
C19 C18 H18 120.0
C17 C18 H18 120.0
C18 C19 C20 120.4(3)
C18 C19 H19 119.8
C20 C19 H19 119.8
C19 C20 C15 120.6(3)
C19 C20 H20 119.7
C15 C20 H20 119.7
C3 C21 H21A 109.5
C3 C21 H21B 109.5
H21A C21 H21B 109.5
C3 C21 H21C 109.5
H21A C21 H21C 109.5
H21B C21 H21C 109.5
C6 C22 H22A 109.5
C6 C22 H22B 109.5
H22A C22 H22B 109.5
C6 C22 H22C 109.5
H22A C22 H22C 109.5
H22B C22 H22C 109.5
C25 C23 C24 108.3(2)
C25 C23 C7 111.1(2)
C24 C23 C7 113.4(2)
C25 C23 H23 108.0
C24 C23 H23 108.0
C7 C23 H23 108.0
C23 C24 H24A 109.5
C23 C24 H24B 109.5
H24A C24 H24B 109.5
C23 C24 H24C 109.5
H24A C24 H24C 109.5
H24B C24 H24C 109.5
C23 C25 H25A 109.5
C23 C25 H25B 109.5
H25A C25 H25B 109.5
C23 C25 H25C 109.5
H25A C25 H25C 109.5
H25B C25 H25C 109.5

loop_
_geom_bond_atom_site_label_1
_geom_bond_atom_site_label_2
_geom_bond_distance
O1 C1 1.353(3)
O1 C12 1.473(3)
O2 C13 1.422(3)
O2 C14 1.433(3)
O3 C1 1.203(3)
O4 C4 1.215(3)
C1 C2 1.492(3)
C2 C3 1.532(3)
C2 H2A 0.9900
C2 H2B 0.9900
C3 C4 1.530(3)
C3 C21 1.541(3)
C3 C12 1.567(3)
C4 C5 1.510(3)
C5 C6 1.549(3)
C5 H5A 0.9900
C5 H5B 0.9900
C6 C10 1.521(3)
C6 C22 1.536(3)
C6 C7 1.578(3)
C7 C23 1.532(3)
C7 C8 1.544(3)
C7 H7 1.0000
C8 C9 1.501(3)
C8 H8A 0.9900
C8 H8B 0.9900
C9 C10 1.316(3)
C9 H9 0.9500
C10 C11 1.517(3)
C11 C12 1.540(3)
C11 H11A 0.9900
C11 H11B 0.9900
C12 C13 1.518(3)
C13 H13A 0.9900
C13 H13B 0.9900
C14 C15 1.506(3)
C14 H14A 0.9900
C14 H14B 0.9900
C15 C16 1.380(4)
C15 C20 1.393(4)
C16 C17 1.392(4)
C16 H16 0.9500
C17 C18 1.380(4)
C17 H17 0.9500
C18 C19 1.373(5)
C18 H18 0.9500
C19 C20 1.383(4)
C19 H19 0.9500
C20 H20 0.9500
C21 H21A 0.9800
C21 H21B 0.9800
C21 H21C 0.9800
C22 H22A 0.9800
C22 H22B 0.9800
C22 H22C 0.9800
C23 C25 1.530(3)
C23 C24 1.533(4)
C23 H23 1.0000
C24 H24A 0.9800
C24 H24B 0.9800
C24 H24C 0.9800
C25 H25A 0.9800
C25 H25B 0.9800
C25 H25C 0.9800

loop_
_geom_torsion_atom_site_label_1
_geom_torsion_atom_site_label_2
_geom_torsion_atom_site_label_3
_geom_torsion_atom_site_label_4
_geom_torsion
C12 O1 C1 O3 179.3(2)
C12 O1 C1 C2 -1.4(2)
O3 C1 C2 C3 -161.9(3)
O1 C1 C2 C3 18.9(2)
C1 C2 C3 C4 -149.95(19)
C1 C2 C3 C21 92.9(2)
C1 C2 C3 C12 -27.0(2)
C2 C3 C4 O4 -21.3(3)
C21 C3 C4 O4 97.3(3)
C12 C3 C4 O4 -136.1(2)
C2 C3 C4 C5 161.2(2)
C21 C3 C4 C5 -80.1(3)
C12 C3 C4 C5 46.5(3)
O4 C4 C5 C6 92.8(3)
C3 C4 C5 C6 -89.8(3)
C4 C5 C6 C10 65.5(2)
C4 C5 C6 C22 -55.9(3)
C4 C5 C6 C7 178.01(19)
C10 C6 C7 C23 -146.6(2)
C22 C6 C7 C23 -30.1(3)
C5 C6 C7 C23 95.6(2)
C10 C6 C7 C8 -19.6(2)
C22 C6 C7 C8 96.9(2)
C5 C6 C7 C8 -137.37(19)
C23 C7 C8 C9 148.6(2)
C6 C7 C8 C9 19.2(2)
C7 C8 C9 C10 -11.9(3)
C8 C9 C10 C11 -175.8(2)
C8 C9 C10 C6 -1.3(3)
C22 C6 C10 C9 -106.2(2)
C5 C6 C10 C9 130.3(2)
C7 C6 C10 C9 13.5(3)
C22 C6 C10 C11 68.5(3)
C5 C6 C10 C11 -55.0(3)
C7 C6 C10 C11 -171.8(2)
C9 C10 C11 C12 -111.0(3)
C6 C10 C11 C12 75.0(3)
C1 O1 C12 C13 -137.85(19)
C1 O1 C12 C11 104.2(2)
C1 O1 C12 C3 -16.1(2)
C10 C11 C12 O1 168.05(18)
C10 C11 C12 C13 54.7(3)
C10 C11 C12 C3 -78.7(2)
C4 C3 C12 O1 145.28(18)
C2 C3 C12 O1 26.1(2)
C21 C3 C12 O1 -91.3(2)
C4 C3 C12 C13 -100.7(2)
C2 C3 C12 C13 140.05(19)
C21 C3 C12 C13 22.7(3)
C4 C3 C12 C11 30.6(3)
C2 C3 C12 C11 -88.6(2)
C21 C3 C12 C11 154.02(19)
C14 O2 C13 C12 171.50(17)
O1 C12 C13 O2 -61.3(2)
C11 C12 C13 O2 52.9(2)
C3 C12 C13 O2 -174.54(18)
C13 O2 C14 C15 74.8(3)
O2 C14 C15 C16 -104.9(3)
O2 C14 C15 C20 75.0(3)
C20 C15 C16 C17 0.6(4)
C14 C15 C16 C17 -179.5(2)
C15 C16 C17 C18 -0.5(4)
C16 C17 C18 C19 0.2(4)
C17 C18 C19 C20 0.0(4)
C18 C19 C20 C15 0.2(4)
C16 C15 C20 C19 -0.5(4)
C14 C15 C20 C19 179.7(2)
C8 C7 C23 C25 53.2(3)
C6 C7 C23 C25 175.5(2)
C8 C7 C23 C24 175.4(2)
C6 C7 C23 C24 -62.3(3)
